data_2008145
loop_
_publ_author_name
'Gasque, Laura'
'Moreno-Esparza, Rafael'
'Mollins, Elies'
'Brians\'o-Penalva, Jos\'e Luis'
'Ruiz-Ram\'irez, Lena'
'Medina-Dickinson, Gerardo'

_publ_section_title
;Aqua(5,6-dimethyl-1,10-phenanthroline-<i>N</i>,<i>N</i>')(malonato-<i>O</i>,<i>O</i>')copper(II)
 hydrate
;
_journal_issue 2
_journal_name_full 'Acta Crystallographica Section C'
_journal_page_first 158
_journal_page_last 160
_journal_paper_doi 10.1107/S0108270198009937
_journal_volume 55
_journal_year 1999
_chemical_formula_iupac '[Cu (C3 H2 O4) (C14 H12 N2) (H2 O)], H2 O'
_chemical_formula_moiety '(C17 H16 Cu N2 O5), (H2 O)'
_chemical_formula_sum 'C34 H36 Cu2 N4 O12'
_chemical_formula_weight 409.85
_chemical_name_systematic
; (MALONATE)(AQUA)(5,6-DIMETHYL-1,10'PHENANTHROLINE)
  COPPER (II) HYDRATE
;
_space_group_IT_number 15
_symmetry_cell_setting monoclinic
_symmetry_space_group_name_Hall '-C 2yc'
_symmetry_space_group_name_H-M 'C 1 2/c 1'
_cell_angle_alpha 90.00
_cell_angle_beta 120.68(3)
_cell_angle_gamma 90.00
_cell_formula_units_Z 8
_cell_length_a 24.772(5)
_cell_length_b 10.165(2)
_cell_length_c 15.362(3)
_cell_measurement_reflns_used 25
_cell_measurement_temperature 293(2)
_cell_measurement_theta_max 24.4
_cell_measurement_theta_min 11.5
_cell_volume 3326.8(15)
_computing_cell_refinement 'CAD-4 Software'
_computing_data_collection 'CAD-4 Software (Enraf-Nonius, 1989)'
_computing_data_reduction 'MolEN (Fair, 1990)'
_computing_molecular_graphics 'ZORTEP (Zsolnai, 1997)'
_computing_publication_material 'CIFTAB in SHELXS97'
_computing_structure_refinement 'SHELXL97 (Sheldrick, 1997a)'
_computing_structure_solution 'SHELXS97 (Sheldrick, 1997b)'
_diffrn_ambient_temperature 293(2)
_diffrn_measured_fraction_theta_full 0.475
_diffrn_measured_fraction_theta_max 0.475
_diffrn_measurement_device_type 'Enraf-Nonius CAD4'
_diffrn_measurement_method \w/2\q
_diffrn_radiation_monochromator graphite
_diffrn_radiation_source 'fine-focus sealed tube'
_diffrn_radiation_type MoK\a
_diffrn_radiation_wavelength 0.71073
_diffrn_reflns_av_R_equivalents 0.015
_diffrn_reflns_av_sigmaI/netI 0.0231
_diffrn_reflns_limit_h_max 35
_diffrn_reflns_limit_h_min -30
_diffrn_reflns_limit_k_max 14
_diffrn_reflns_limit_k_min 0
_diffrn_reflns_limit_l_max 0
_diffrn_reflns_limit_l_min -21
_diffrn_reflns_number 5208
_diffrn_reflns_theta_full 30.41
_diffrn_reflns_theta_max 30.41
_diffrn_reflns_theta_min 2.22
_diffrn_standards_decay_% 0
_diffrn_standards_interval_time 60
_diffrn_standards_number 3
_exptl_absorpt_coefficient_mu 1.35
_exptl_absorpt_correction_T_max 0.640
_exptl_absorpt_correction_T_min 0.600
_exptl_absorpt_correction_type empirical
_exptl_absorpt_process_details '\y scan (North et al., 1968)'
_exptl_crystal_colour blue
_exptl_crystal_density_diffrn 1.637
_exptl_crystal_density_method 'not measured'
_exptl_crystal_description prismatic
_exptl_crystal_F_000 1688
_exptl_crystal_size_max .43
_exptl_crystal_size_mid .37
_exptl_crystal_size_min .33
_refine_diff_density_max 0.47
_refine_diff_density_min -0.82
_refine_ls_extinction_method none
_refine_ls_goodness_of_fit_ref 1.057
_refine_ls_hydrogen_treatment mixed
_refine_ls_matrix_type full
_refine_ls_number_parameters 266
_refine_ls_number_reflns 5033
_refine_ls_number_restraints 4
_refine_ls_restrained_S_all 1.058
_refine_ls_R_factor_all 0.056
_refine_ls_R_factor_gt 0.032
_refine_ls_shift/su_max 0.013
_refine_ls_shift/su_mean 0.001
_refine_ls_structure_factor_coef Fsqd
_refine_ls_weighting_details 'w = 1/[\s^2^(Fo^2^)+(0.0560P)^2^+1.6531P] where P = (Fo^2^+2Fc^2^)/3'
_refine_ls_weighting_scheme calc
_refine_ls_wR_factor_ref 0.096
_reflns_number_gt 3946
_reflns_number_total 5033
_reflns_threshold_expression I>2\s(I)
_cod_data_source_file fr1113.cif
_cod_data_source_block fr1113
_cod_depositor_comments
;
The following automatic conversions were performed:

'_refine_ls_weighting_scheme' value 'calc w =
1/[\s^2^(Fo^2^)+(0.0560P)^2^+1.6531P] where P = (Fo^2^+2Fc^2^)/3' was
changed to 'calc'. New tag '_refine_ls_weighting_details' was
created. The value of the new tag was set to 'w =
1/[\s^2^(Fo^2^)+(0.0560P)^2^+1.6531P] where P = (Fo^2^+2Fc^2^)/3'.

Automatic conversion script
Id: cif_fix_values 3143 2015-03-26 13:38:13Z robertas 
;
_cod_original_cell_volume 3326.8(11)
_cod_original_sg_symbol_H-M 'C 2/c'
_cod_database_code 2008145

loop_
_symmetry_equiv_pos_as_xyz
'x, y, z'
'-x, y, -z+1/2'
'x+1/2, y+1/2, z'
'-x+1/2, y+1/2, -z+1/2'
'-x, -y, -z'
'x, -y, z-1/2'
'-x+1/2, -y+1/2, -z'
'x+1/2, -y+1/2, z-1/2'

loop_
_atom_site_label
_atom_site_fract_x
_atom_site_fract_y
_atom_site_fract_z
_atom_site_U_iso_or_equiv
_atom_site_adp_type
_atom_site_calc_flag
_atom_site_refinement_flags
_atom_site_occupancy
_atom_site_disorder_assembly
_atom_site_disorder_group
_atom_site_type_symbol
Cu1 0.117278(9) 0.11082(2) 0.397240(15) 0.02948(9) Uani d . 1 . . Cu
O1W 0.17228(7) 0.12441(14) 0.56912(11) 0.0415(3) Uani d D 1 . . O
H1W 0.1913(12) 0.1910(17) 0.592(2) 0.067(4) Uiso d D 1 . . H
H2W 0.1956(12) 0.065(2) 0.595(2) 0.067(4) Uiso d D 1 . . H
O1 0.18422(6) 0.16314(13) 0.37457(11) 0.0406(3) Uani d . 1 . . O
O2 0.12627(6) -0.07371(14) 0.38287(12) 0.0406(3) Uani d . 1 . . O
O3 0.27034(6) 0.12794(13) 0.36942(12) 0.0419(3) Uani d . 1 . . O
O4 0.17238(8) -0.23950(14) 0.35559(15) 0.0573(4) Uani d . 1 . . O
N1 0.08895(6) 0.29872(14) 0.38381(10) 0.0294(3) Uani d . 1 . . N
N2 0.03156(6) 0.08021(14) 0.38044(11) 0.0291(3) Uani d . 1 . . N
C1 0.11957(8) 0.40577(17) 0.38442(13) 0.0347(4) Uani d . 1 . . C
H1 0.1576 0.3970 0.3866 0.035(5) Uiso calc R 1 . . H
C2 0.09618(9) 0.53128(18) 0.38186(14) 0.0385(4) Uani d . 1 . . C
H2 0.1188 0.6051 0.3831 0.054(8) Uiso calc R 1 . . H
C3 0.04001(9) 0.54584(17) 0.37749(14) 0.0368(4) Uani d . 1 . . C
H3 0.0244 0.6297 0.3757 0.034(5) Uiso calc R 1 . . H
C4 0.00550(7) 0.43440(17) 0.37563(12) 0.0296(3) Uani d . 1 . . C
C5 -0.05426(8) 0.43945(18) 0.37116(12) 0.0323(3) Uani d . 1 . . C
C6 -0.08436(7) 0.32544(18) 0.36896(13) 0.0328(3) Uani d . 1 . . C
C7 -0.05662(7) 0.19918(17) 0.37140(12) 0.0296(3) Uani d . 1 . . C
C8 -0.08441(8) 0.07634(19) 0.36727(14) 0.0371(4) Uani d . 1 . . C
H8 -0.1230 0.0732 0.3639 0.051(7) Uiso calc R 1 . . H
C9 -0.05512(8) -0.03788(18) 0.36819(15) 0.0394(4) Uani d . 1 . . C
H9 -0.0739 -0.1186 0.3643 0.048(7) Uiso calc R 1 . . H
C10 0.00324(8) -0.03285(18) 0.37497(14) 0.0361(4) Uani d . 1 . . C
H10 0.0229 -0.1112 0.3757 0.046(7) Uiso calc R 1 . . H
C11 0.00202(7) 0.19338(16) 0.37761(11) 0.0268(3) Uani d . 1 . . C
C12 0.03293(7) 0.31281(15) 0.37936(11) 0.0266(3) Uani d . 1 . . C
C13 0.22871(8) 0.08996(16) 0.38577(13) 0.0312(3) Uani d . 1 . . C
C14 0.23343(9) -0.04808(19) 0.42696(19) 0.0461(5) Uani d . 1 . . C
H14A 0.2513 -0.0417 0.4996 0.104(12) Uiso calc R 1 . . H
H14B 0.2628 -0.0975 0.4157 0.065(8) Uiso calc R 1 . . H
C15 0.17297(8) -0.12674(17) 0.38348(15) 0.0343(3) Uani d . 1 . . C
C51 -0.08165(10) 0.5743(2) 0.36668(16) 0.0430(4) Uani d . 1 . . C
H51A -0.0501 0.6293 0.4185 0.067(8) Uiso calc R 1 . . H
H51B -0.1165 0.5660 0.3772 0.108(13) Uiso calc R 1 . . H
H51C -0.0957 0.6130 0.3016 0.063(8) Uiso calc R 1 . . H
C61 -0.14690(9) 0.3245(2) 0.36208(18) 0.0480(5) Uani d . 1 . . C
H61A -0.1574 0.4121 0.3717 0.121(14) Uiso calc R 1 . . H
H61B -0.1451 0.2678 0.4135 0.055(7) Uiso calc R 1 . . H
H61C -0.1783 0.2928 0.2966 0.081(9) Uiso calc R 1 . . H
O2W 0.24522(9) 0.57988(18) 0.32580(12) 0.0556(4) Uani d D 1 . . O
H3W 0.2268(12) 0.650(2) 0.340(2) 0.067(4) Uiso d D 1 . . H
H4W 0.2387(14) 0.595(3) 0.2614(11) 0.067(4) Uiso d D 1 . . H

loop_
_atom_site_aniso_label
_atom_site_aniso_U_11
_atom_site_aniso_U_22
_atom_site_aniso_U_33
_atom_site_aniso_U_12
_atom_site_aniso_U_13
_atom_site_aniso_U_23
Cu1 0.02579(12) 0.02702(12) 0.03984(13) -0.00055(7) 0.01980(9) 0.00014(8)
O1W 0.0401(7) 0.0355(7) 0.0418(7) -0.0034(5) 0.0159(6) 0.0009(5)
O1 0.0389(7) 0.0331(6) 0.0633(8) 0.0021(5) 0.0357(6) 0.0072(6)
O2 0.0345(6) 0.0308(6) 0.0655(9) -0.0039(5) 0.0320(6) -0.0057(6)
O3 0.0395(7) 0.0412(7) 0.0592(8) -0.0078(5) 0.0355(7) -0.0051(6)
O4 0.0622(10) 0.0310(7) 0.1030(13) -0.0083(6) 0.0597(10) -0.0158(8)
N1 0.0246(6) 0.0297(6) 0.0341(7) -0.0022(5) 0.0152(5) 0.0012(5)
N2 0.0265(6) 0.0268(6) 0.0353(7) -0.0014(5) 0.0168(5) -0.0004(5)
C1 0.0298(8) 0.0336(9) 0.0404(9) -0.0067(6) 0.0177(7) 0.0005(6)
C2 0.0384(9) 0.0303(8) 0.0439(9) -0.0083(7) 0.0191(7) 0.0006(7)
C3 0.0407(9) 0.0274(8) 0.0393(9) -0.0011(7) 0.0181(7) 0.0007(6)
C4 0.0295(7) 0.0281(7) 0.0277(7) 0.0009(6) 0.0121(6) 0.0011(6)
C5 0.0298(8) 0.0343(8) 0.0305(7) 0.0058(6) 0.0137(6) 0.0004(6)
C6 0.0265(7) 0.0386(9) 0.0335(8) 0.0032(6) 0.0155(6) 0.0002(6)
C7 0.0242(7) 0.0343(8) 0.0311(7) -0.0016(6) 0.0145(6) -0.0006(6)
C8 0.0289(8) 0.0412(9) 0.0430(9) -0.0061(7) 0.0196(7) 0.0006(7)
C9 0.0358(9) 0.0322(8) 0.0502(10) -0.0094(7) 0.0220(8) 0.0003(7)
C10 0.0364(8) 0.0271(8) 0.0454(9) -0.0030(6) 0.0212(7) -0.0009(7)
C11 0.0247(6) 0.0272(7) 0.0287(7) -0.0012(5) 0.0137(6) 0.0000(5)
C12 0.0243(6) 0.0274(7) 0.0279(7) -0.0006(5) 0.0133(5) 0.0008(5)
C13 0.0290(7) 0.0318(8) 0.0375(8) -0.0051(6) 0.0202(6) -0.0041(6)
C14 0.0321(8) 0.0335(9) 0.0760(15) 0.0020(7) 0.0300(9) 0.0062(9)
C15 0.0356(8) 0.0282(8) 0.0480(9) -0.0018(6) 0.0279(8) 0.0002(7)
C51 0.0415(10) 0.0374(9) 0.0472(10) 0.0110(8) 0.0204(8) 0.0024(8)
C61 0.0342(9) 0.0509(12) 0.0663(13) 0.0025(8) 0.0309(9) -0.0033(10)
O2W 0.0674(11) 0.0529(9) 0.0501(8) 0.0226(8) 0.0326(8) 0.0104(7)

loop_
_atom_type_symbol
_atom_type_description
_atom_type_scat_dispersion_real
_atom_type_scat_dispersion_imag
_atom_type_scat_source
C C 0.0033 0.0016 'International Tables Vol C Tables 4.2.6.8 and 6.1.1.4'
H H 0.0000 0.0000 'International Tables Vol C Tables 4.2.6.8 and 6.1.1.4'
N N 0.0061 0.0033 'International Tables Vol C Tables 4.2.6.8 and 6.1.1.4'
O O 0.0106 0.0060 'International Tables Vol C Tables 4.2.6.8 and 6.1.1.4'
Cu Cu 0.3201 1.2651 'International Tables Vol C Tables 4.2.6.8 and 6.1.1.4'

loop_
_geom_angle_atom_site_label_1
_geom_angle_atom_site_label_2
_geom_angle_atom_site_label_3
_geom_angle
_geom_angle_publ_flag
O2 Cu1 O1 95.03(6) y
O2 Cu1 N1 167.06(6) y
O1 Cu1 N1 90.38(6) y
O2 Cu1 N2 90.62(6) y
O1 Cu1 N2 163.17(6) y
N1 Cu1 N2 81.06(5) y
O2 Cu1 O1W 99.05(6) y
O1 Cu1 O1W 97.55(7) y
N1 Cu1 O1W 91.86(5) y
N2 Cu1 O1W 97.19(6) y
C13 O1 Cu1 125.48(12) ?
C15 O2 Cu1 124.97(12) ?
C1 N1 C12 118.65(15) ?
C1 N1 Cu1 127.74(12) ?
C12 N1 Cu1 113.51(10) ?
C10 N2 C11 118.36(15) ?
C10 N2 Cu1 128.79(12) ?
C11 N2 Cu1 112.82(11) ?
N1 C1 C2 121.61(16) ?
C3 C2 C1 119.91(16) ?
C2 C3 C4 120.36(16) ?
C12 C4 C3 115.63(15) ?
C12 C4 C5 119.83(15) ?
C3 C4 C5 124.54(16) ?
C6 C5 C4 120.14(16) ?
C6 C5 C51 122.61(16) ?
C4 C5 C51 117.24(16) ?
C5 C6 C7 120.31(15) ?
C5 C6 C61 122.53(17) ?
C7 C6 C61 117.15(16) ?
C11 C7 C8 115.39(15) ?
C11 C7 C6 119.93(15) ?
C8 C7 C6 124.68(15) ?
C9 C8 C7 120.49(16) ?
C8 C9 C10 119.61(16) ?
N2 C10 C9 122.03(17) ?
N2 C11 C7 124.10(15) ?
N2 C11 C12 116.51(14) ?
C7 C11 C12 119.37(15) ?
N1 C12 C4 123.84(14) ?
N1 C12 C11 115.75(14) ?
C4 C12 C11 120.41(14) ?
O3 C13 O1 123.04(16) ?
O3 C13 C14 118.45(16) ?
O1 C13 C14 118.42(15) ?
C13 C14 C15 117.00(16) ?
O4 C15 O2 123.17(17) ?
O4 C15 C14 118.75(17) ?
O2 C15 C14 117.97(16) ?

loop_
_geom_bond_atom_site_label_1
_geom_bond_atom_site_label_2
_geom_bond_site_symmetry_2
_geom_bond_distance
_geom_bond_publ_flag
Cu1 O2 . 1.9150(10) y
Cu1 O1 . 1.9350(10) y
Cu1 N1 . 2.009(2) y
Cu1 N2 . 2.0280(10) y
Cu1 O1W . 2.275(2) y
O1 C13 . 1.266(2) ?
O2 C15 . 1.272(2) ?
O3 C13 . 1.241(2) ?
O4 C15 . 1.221(2) ?
N1 C1 . 1.324(2) ?
N1 C12 . 1.362(2) ?
N2 C10 . 1.326(2) ?
N2 C11 . 1.352(2) ?
C1 C2 . 1.393(3) ?
C2 C3 . 1.367(3) ?
C3 C4 . 1.411(2) ?
C4 C12 . 1.397(2) ?
C4 C5 . 1.448(2) ?
C5 C6 . 1.369(3) ?
C5 C51 . 1.515(3) ?
C6 C7 . 1.447(2) ?
C6 C61 . 1.498(2) ?
C7 C11 . 1.408(2) ?
C7 C8 . 1.412(2) ?
C8 C9 . 1.365(3) ?
C9 C10 . 1.397(2) ?
C11 C12 . 1.428(2) ?
C13 C14 . 1.519(3) ?
C14 C15 . 1.519(3) ?

loop_
_geom_torsion_atom_site_label_1
_geom_torsion_atom_site_label_2
_geom_torsion_atom_site_label_3
_geom_torsion_atom_site_label_4
_geom_torsion
_geom_torsion_publ_flag
O2 Cu1 O1 C13 -21.46(16) ?
N1 Cu1 O1 C13 170.30(15) ?
N2 Cu1 O1 C13 -130.66(19) ?
O1W Cu1 O1 C13 78.38(16) ?
O1 Cu1 O2 C15 13.93(17) ?
N1 Cu1 O2 C15 128.4(2) ?
N2 Cu1 O2 C15 178.06(16) ?
O1W Cu1 O2 C15 -84.56(17) ?
O2 Cu1 N1 C1 -128.3(2) ?
O1 Cu1 N1 C1 -13.36(15) ?
N2 Cu1 N1 C1 -178.80(16) ?
O1W Cu1 N1 C1 84.21(15) ?
O2 Cu1 N1 C12 55.6(3) ?
O1 Cu1 N1 C12 170.52(11) ?
N2 Cu1 N1 C12 5.08(11) ?
O1W Cu1 N1 C12 -91.91(12) ?
O2 Cu1 N2 C10 6.83(16) ?
O1 Cu1 N2 C10 116.6(2) ?
N1 Cu1 N2 C10 176.88(16) ?
O1W Cu1 N2 C10 -92.37(16) ?
O2 Cu1 N2 C11 -175.13(12) ?
O1 Cu1 N2 C11 -65.3(2) ?
N1 Cu1 N2 C11 -5.09(11) ?
O1W Cu1 N2 C11 85.67(11) ?
C12 N1 C1 C2 0.8(3) ?
Cu1 N1 C1 C2 -175.17(13) ?
N1 C1 C2 C3 -0.7(3) ?
C1 C2 C3 C4 0.0(3) ?
C2 C3 C4 C12 0.5(2) ?
C2 C3 C4 C5 179.93(17) ?
C12 C4 C5 C6 -1.0(2) ?
C3 C4 C5 C6 179.55(16) ?
C12 C4 C5 C51 -179.68(15) ?
C3 C4 C5 C51 0.9(2) ?
C4 C5 C6 C7 0.2(2) ?
C51 C5 C6 C7 178.75(16) ?
C4 C5 C6 C61 -178.64(17) ?
C51 C5 C6 C61 -0.1(3) ?
C5 C6 C7 C11 1.0(2) ?
C61 C6 C7 C11 179.87(16) ?
C5 C6 C7 C8 -178.58(17) ?
C61 C6 C7 C8 0.3(3) ?
C11 C7 C8 C9 -0.8(2) ?
C6 C7 C8 C9 178.81(17) ?
C7 C8 C9 C10 1.1(3) ?
C11 N2 C10 C9 -1.1(3) ?
Cu1 N2 C10 C9 176.84(14) ?
C8 C9 C10 N2 -0.1(3) ?
C10 N2 C11 C7 1.4(2) ?
Cu1 N2 C11 C7 -176.82(12) ?
C10 N2 C11 C12 -177.42(15) ?
Cu1 N2 C11 C12 4.33(17) ?
C8 C7 C11 N2 -0.5(2) ?
C6 C7 C11 N2 179.90(15) ?
C8 C7 C11 C12 178.31(14) ?
C6 C7 C11 C12 -1.3(2) ?
C1 N1 C12 C4 -0.2(2) ?
Cu1 N1 C12 C4 176.32(12) ?
C1 N1 C12 C11 179.21(14) ?
Cu1 N1 C12 C11 -4.28(17) ?
C3 C4 C12 N1 -0.5(2) ?
C5 C4 C12 N1 -179.90(14) ?
C3 C4 C12 C11 -179.82(15) ?
C5 C4 C12 C11 0.7(2) ?
N2 C11 C12 N1 -0.1(2) y
C7 C11 C12 N1 -178.99(14) ?
N2 C11 C12 C4 179.34(14) ?
C7 C11 C12 C4 0.4(2) ?
Cu1 O1 C13 O3 179.38(13) ?
Cu1 O1 C13 C14 -4.3(2) ?
O3 C13 C14 C15 -139.21(18) ?
O1 C13 C14 C15 44.3(3) y
Cu1 O2 C15 O4 -165.82(16) ?
Cu1 O2 C15 C14 17.9(3) ?
C13 C14 C15 O4 131.5(2) ?
C13 C14 C15 O2 -52.1(3) y
